data_4020969
loop_
_publ_author_name
'Rosa L. Meza-Le\'on'
'David Crich'
'Sylvain Bern\`es'
'Leticia Quintero'

_publ_section_title
;
 Endo-Selective Quenching of Hexahydropyrrolo[2,3-b]indole-Based
 N-Acyliminium Ions
;
_journal_name_full 'Journal of Organic Chemistry'
_journal_page_first 3976
_journal_page_last 3978
_journal_paper_doi 10.1021/jo049757p
_journal_volume 69
_journal_year 2004
_chemical_absolute_configuration ad
_chemical_formula_moiety 'C25 H24 N2 O4 S Se'
_chemical_formula_sum 'C25 H24 N2 O4 S Se'
_chemical_formula_weight 527.48
_space_group_IT_number 18
_space_group_name_Hall 'P 2bc 2'
_space_group_name_H-M_alt 'P 2 21 21'
_symmetry_cell_setting orthorhombic
_symmetry_Int_Tables_number 18
_symmetry_space_group_name_Hall 'P 2bc 2'
_symmetry_space_group_name_H-M 'P 2 21 21'
_cell_angle_alpha 90.00
_cell_angle_beta 90.00
_cell_angle_gamma 90.00
_cell_formula_units_Z 4
_cell_length_a 7.2339(7)
_cell_length_b 9.2254(10)
_cell_length_c 35.142(3)
_cell_measurement_temperature 296(1)
_cell_volume 2345.2(4)
_diffrn_ambient_temperature 296(1)
_exptl_crystal_density_diffrn 1.494
_cod_depositor_comments
;
The following automatic conversions were performed:
'_symmetry_cell_setting' value 'Orthorhombic' changed to 'orthorhombic'
according to '/home/saulius/struct/CIF-dictionaries/cif_core.dic'
dictionary named 'cif_core.dic' version 2.4.1 from 2010-06-29.

Automatic conversion script
Id: cif_fix_enum 1527 2010-12-29 10:47:43Z saulius 
;
_cod_database_code 4020969

loop_
_symmetry_equiv_pos_as_xyz
'x, y, z'
'x, -y, -z'
'-x, -y+1/2, z+1/2'
'-x, y+1/2, -z+1/2'

loop_
_atom_site_label
_atom_site_type_symbol
_atom_site_fract_x
_atom_site_fract_y
_atom_site_fract_z
_atom_site_U_iso_or_equiv
_atom_site_adp_type
_atom_site_occupancy
_atom_site_symmetry_multiplicity
_atom_site_calc_flag
_atom_site_refinement_flags
_atom_site_disorder_assembly
_atom_site_disorder_group
Se1 Se 0.31193(8) 0.35663(6) 0.287369(15) 0.04755(19) Uani 1 1 d . . .
S1 S 0.2086(2) 0.00158(15) 0.41669(4) 0.0489(4) Uani 1 1 d . . .
N1 N 0.0886(6) 0.1187(5) 0.31474(11) 0.0410(10) Uani 1 1 d . . .
C2 C 0.0689(7) 0.2528(5) 0.29482(15) 0.0403(12) Uani 1 1 d . . .
H2A H 0.0110 0.2353 0.2700 0.048 Uiso 1 1 calc R . .
C3 C -0.0633(8) 0.3394(7) 0.32008(15) 0.0498(14) Uani 1 1 d . . .
H3A H -0.1911 0.3190 0.3137 0.060 Uiso 1 1 calc R . .
H3B H -0.0415 0.4428 0.3176 0.060 Uiso 1 1 calc R . .
C3A C -0.0167(8) 0.2860(6) 0.36063(15) 0.0440(13) Uani 1 1 d . . .
H3AA H -0.1243 0.2924 0.3775 0.053 Uiso 1 1 calc R . .
C3B C 0.1502(7) 0.3565(6) 0.37814(13) 0.0441(12) Uani 1 1 d . . .
C4 C 0.1822(11) 0.5032(6) 0.38599(16) 0.0581(15) Uani 1 1 d . . .
H4A H 0.0910 0.5724 0.3817 0.070 Uiso 1 1 calc R . .
C5 C 0.3534(11) 0.5422(7) 0.40024(19) 0.070(2) Uani 1 1 d . . .
H5A H 0.3774 0.6389 0.4058 0.084 Uiso 1 1 calc R . .
C6 C 0.4901(11) 0.4389(9) 0.4063(2) 0.072(2) Uani 1 1 d . . .
H6A H 0.6059 0.4676 0.4150 0.086 Uiso 1 1 calc R . .
C7 C 0.4553(9) 0.2941(7) 0.39963(17) 0.0556(16) Uani 1 1 d . . .
H7A H 0.5455 0.2243 0.4041 0.067 Uiso 1 1 calc R . .
C7A C 0.2830(8) 0.2555(5) 0.38610(14) 0.0387(12) Uani 1 1 d . . .
N8 N 0.2181(6) 0.1113(4) 0.37921(11) 0.0399(10) Uani 1 1 d . . .
C8A C 0.0479(7) 0.1266(6) 0.35556(13) 0.0393(12) Uani 1 1 d . . .
H8AA H -0.0482 0.0574 0.3631 0.047 Uiso 1 1 calc R . .
C9 C 0.1291(7) -0.0078(6) 0.29587(14) 0.0387(12) Uani 1 1 d . . .
O10 O 0.1474(6) -0.0166(4) 0.26205(10) 0.0527(10) Uani 1 1 d . . .
O11 O 0.1454(5) -0.1175(4) 0.32053(10) 0.0475(10) Uani 1 1 d . . .
C12 C 0.2008(10) -0.2545(6) 0.30438(16) 0.0518(13) Uani 1 1 d . . .
H12A H 0.2086 -0.3260 0.3242 0.078 Uiso 1 1 calc R . .
H12B H 0.3194 -0.2441 0.2924 0.078 Uiso 1 1 calc R . .
H12C H 0.1113 -0.2845 0.2858 0.078 Uiso 1 1 calc R . .
C13 C 0.3230(7) 0.3639(6) 0.23280(13) 0.0419(11) Uani 1 1 d . . .
C14 C 0.2933(9) 0.2432(6) 0.20993(16) 0.0530(13) Uani 1 1 d . . .
H14A H 0.2594 0.1550 0.2207 0.064 Uiso 1 1 calc R . .
C14' C 0.3772(7) 0.4945(6) 0.21642(17) 0.0505(14) Uani 1 1 d . . .
H14B H 0.3970 0.5758 0.2315 0.061 Uiso 1 1 calc R . .
C15 C 0.3146(11) 0.2554(7) 0.17108(17) 0.0645(17) Uani 1 1 d . . .
H15A H 0.2922 0.1749 0.1558 0.077 Uiso 1 1 calc R . .
C15' C 0.4013(9) 0.5022(8) 0.17746(19) 0.0624(17) Uani 1 1 d . . .
H15B H 0.4405 0.5887 0.1665 0.075 Uiso 1 1 calc R . .
C16 C 0.3676(9) 0.3824(9) 0.15436(18) 0.069(2) Uani 1 1 d . . .
H16A H 0.3810 0.3887 0.1281 0.082 Uiso 1 1 calc R . .
O17 O 0.3933(6) -0.0120(5) 0.43010(12) 0.0684(13) Uani 1 1 d . . .
O18 O 0.1058(7) -0.1236(4) 0.40563(11) 0.0643(12) Uani 1 1 d . . .
C19 C 0.0805(9) 0.0979(6) 0.45080(14) 0.0500(15) Uani 1 1 d . . .
C20 C 0.1694(11) 0.1862(7) 0.47655(16) 0.0651(18) Uani 1 1 d . . .
H20A H 0.2976 0.1938 0.4761 0.078 Uiso 1 1 calc R . .
C20' C -0.1094(9) 0.0878(8) 0.45093(17) 0.0632(18) Uani 1 1 d . . .
H20B H -0.1705 0.0292 0.4334 0.076 Uiso 1 1 calc R . .
C21 C 0.0679(14) 0.2633(8) 0.5030(2) 0.084(2) Uani 1 1 d . . .
H21A H 0.1288 0.3219 0.5205 0.101 Uiso 1 1 calc R . .
C21' C -0.2085(12) 0.1677(9) 0.47808(19) 0.083(2) Uani 1 1 d . . .
H21B H -0.3368 0.1609 0.4785 0.100 Uiso 1 1 calc R . .
C22 C -0.1234(14) 0.2545(9) 0.5038(2) 0.088(3) Uani 1 1 d . . .
C23 C -0.2321(17) 0.3356(11) 0.5342(2) 0.149(5) Uani 1 1 d . . .
H23A H -0.3597 0.3410 0.5269 0.223 Uiso 1 1 calc R . .
H23B H -0.1832 0.4318 0.5369 0.223 Uiso 1 1 calc R . .
H23C H -0.2217 0.2852 0.5580 0.223 Uiso 1 1 calc R . .

loop_
_atom_site_aniso_label
_atom_site_aniso_U_11
_atom_site_aniso_U_22
_atom_site_aniso_U_33
_atom_site_aniso_U_23
_atom_site_aniso_U_13
_atom_site_aniso_U_12
Se1 0.0543(3) 0.0451(3) 0.0433(3) 0.0023(3) 0.0013(3) -0.0064(3)
S1 0.0669(10) 0.0442(7) 0.0357(7) 0.0020(6) 0.0029(7) 0.0165(8)
N1 0.053(3) 0.037(3) 0.033(2) 0.0030(19) 0.0015(19) -0.005(2)
C2 0.040(3) 0.040(3) 0.041(3) 0.003(2) -0.004(2) -0.005(2)
C3 0.046(3) 0.054(4) 0.049(3) 0.009(3) 0.001(3) 0.017(3)
C3A 0.045(3) 0.046(3) 0.041(3) 0.006(2) 0.010(2) 0.008(3)
C3B 0.057(4) 0.040(3) 0.035(2) -0.005(3) 0.005(2) 0.006(3)
C4 0.081(4) 0.042(3) 0.051(3) -0.003(3) 0.010(4) 0.010(4)
C5 0.097(6) 0.054(4) 0.060(4) -0.020(3) 0.008(4) -0.022(4)
C6 0.066(5) 0.081(5) 0.069(5) -0.015(4) -0.010(4) -0.018(4)
C7 0.058(4) 0.062(4) 0.047(3) -0.012(3) -0.005(3) -0.003(3)
C7A 0.047(3) 0.040(3) 0.029(2) -0.007(2) 0.011(2) -0.002(3)
N8 0.048(3) 0.039(2) 0.032(2) -0.0033(17) 0.003(2) 0.002(2)
C8A 0.042(3) 0.042(3) 0.033(2) 0.000(2) 0.007(2) 0.000(3)
C9 0.047(3) 0.034(3) 0.035(3) -0.006(2) -0.003(2) -0.006(2)
O10 0.074(3) 0.053(2) 0.0314(19) -0.0032(18) -0.0006(18) -0.007(2)
O11 0.067(3) 0.039(2) 0.0368(18) -0.0014(16) 0.0047(17) -0.0019(18)
C12 0.058(3) 0.038(3) 0.059(3) -0.006(2) 0.002(3) -0.001(3)
C13 0.043(3) 0.049(3) 0.034(2) 0.009(2) 0.005(2) 0.003(3)
C14 0.059(4) 0.056(3) 0.044(3) 0.005(3) 0.005(3) -0.004(3)
C14' 0.050(3) 0.048(3) 0.054(3) 0.007(3) 0.014(3) 0.005(3)
C15 0.065(4) 0.079(4) 0.050(3) 0.002(3) 0.017(4) -0.001(4)
C15' 0.055(4) 0.065(4) 0.067(4) 0.028(4) 0.011(3) 0.003(3)
C16 0.055(4) 0.099(6) 0.052(3) 0.017(4) 0.014(3) 0.009(4)
O17 0.075(3) 0.081(3) 0.049(2) 0.004(2) 0.001(2) 0.036(3)
O18 0.106(3) 0.039(2) 0.047(2) 0.0018(19) 0.009(2) 0.002(2)
C19 0.074(4) 0.051(3) 0.025(3) 0.007(2) 0.006(3) 0.012(3)
C20 0.082(5) 0.072(4) 0.041(3) -0.004(3) 0.018(3) 0.011(4)
C20' 0.067(4) 0.082(5) 0.040(3) 0.008(3) 0.006(3) 0.011(3)
C21 0.135(7) 0.070(5) 0.046(4) -0.013(4) 0.012(5) 0.015(5)
C21' 0.077(5) 0.118(7) 0.054(4) 0.022(4) 0.014(4) 0.050(5)
C22 0.133(8) 0.083(5) 0.047(4) 0.014(4) 0.029(5) 0.051(5)
C23 0.204(13) 0.159(10) 0.083(6) 0.011(6) 0.057(7) 0.106(10)

loop_
_geom_bond_atom_site_label_1
_geom_bond_atom_site_label_2
_geom_bond_distance
_geom_bond_site_symmetry_2
_geom_bond_publ_flag
Se1 C13 1.920(4) . ?
Se1 C2 2.019(5) . ?
S1 O17 1.423(5) . ?
S1 O18 1.427(5) . ?
S1 N8 1.662(4) . ?
S1 C19 1.757(6) . ?
N1 C9 1.374(7) . ?
N1 C2 1.429(7) . ?
N1 C8A 1.466(6) . ?
C2 C3 1.530(7) . ?
C2 H2A 0.9800 . ?
C3 C3A 1.545(7) . ?
C3 H3A 0.9700 . ?
C3 H3B 0.9700 . ?
C3A C3B 1.503(8) . ?
C3A C8A 1.553(8) . ?
C3A H3AA 0.9800 . ?
C3B C7A 1.367(7) . ?
C3B C4 1.400(8) . ?
C4 C5 1.384(10) . ?
C4 H4A 0.9300 . ?
C5 C6 1.389(10) . ?
C5 H5A 0.9300 . ?
C6 C7 1.380(9) . ?
C6 H6A 0.9300 . ?
C7 C7A 1.380(8) . ?
C7 H7A 0.9300 . ?
C7A N8 1.432(7) . ?
N8 C8A 1.492(7) . ?
C8A H8AA 0.9800 . ?
C9 O10 1.199(6) . ?
C9 O11 1.337(6) . ?
O11 C12 1.442(6) . ?
C12 H12A 0.9600 . ?
C12 H12B 0.9600 . ?
C12 H12C 0.9600 . ?
C13 C14 1.391(8) . ?
C13 C14' 1.392(8) . ?
C14 C15 1.378(8) . ?
C14 H14A 0.9300 . ?
C14' C15' 1.382(9) . ?
C14' H14B 0.9300 . ?
C15 C16 1.366(9) . ?
C15 H15A 0.9300 . ?
C15' C16 1.394(10) . ?
C15' H15B 0.9300 . ?
C16 H16A 0.9300 . ?
C19 C20' 1.376(9) . ?
C19 C20 1.377(9) . ?
C20 C21 1.382(9) . ?
C20 H20A 0.9300 . ?
C20' C21' 1.403(9) . ?
C20' H20B 0.9300 . ?
C21 C22 1.386(12) . ?
C21 H21A 0.9300 . ?
C21' C22 1.355(12) . ?
C21' H21B 0.9300 . ?
C22 C23 1.524(10) . ?
C23 H23A 0.9600 . ?
C23 H23B 0.9600 . ?
C23 H23C 0.9600 . ?

loop_
_cod_related_entry_id
_cod_related_entry_database
_cod_related_entry_code
1 ChemSpider 9378376
